data_4302945
loop_
_publ_author_name
'Patrick Achord'
'Etsuko Fujita'
'James T. Muckerman'
'Brian Scott'
'George C. Fortman'
'Manuel Temprado'
'Xiaochen Cai'
'Burjor Captain'
'Derek Isrow'
'John J. Weir'
'James Eric McDonough'
'Carl D. Hoff'

_publ_section_title
;
Experimental and Computational Studies of Binding of Dinitrogen, Nitriles,
Azides, Diazoalkanes, Pyridine, and Pyrazines to M(PR3)2(CO)3 (M = Mo, W; R
= Me,iPr).
;
_journal_name_full 'Inorganic Chemistry'
_journal_page_first 7891
_journal_page_last 7904
_journal_paper_doi 10.1021/ic900764e
_journal_volume 48
_journal_year 2009
_chemical_formula_sum 'C32 H57 N O3 P2 W'
_chemical_formula_weight 749.58
_chemical_name_systematic
;
 ?
;
_space_group_IT_number 14
_symmetry_cell_setting monoclinic
_symmetry_space_group_name_Hall '-P 2yn'
_symmetry_space_group_name_H-M 'P 1 21/n 1'
_atom_sites_solution_hydrogens geom
_atom_sites_solution_primary direct
_atom_sites_solution_secondary difmap
_audit_creation_method SHELXL-97
_cell_angle_alpha 90.00
_cell_angle_beta 110.337(5)
_cell_angle_gamma 90.00
_cell_formula_units_Z 8
_cell_length_a 20.191(6)
_cell_length_b 13.287(4)
_cell_length_c 27.577(8)
_cell_measurement_temperature 141(2)
_cell_volume 6937(4)
_computing_cell_refinement 'SAINT 4.05 (Bruker, 1996)'
_computing_data_collection 'SMART 4.210 (Bruker, 1996)'
_computing_data_reduction 'SAINT 4.05 (Bruker, 1996)'
_computing_molecular_graphics 'SHELXTL 6.10 (Bruker, 2001)'
_computing_publication_material 'SHELXTL 6.10 (Bruker, 2001)'
_computing_structure_refinement 'SHELXL-97 (Sheldrick, 1997)'
_computing_structure_solution 'SHELXS-97 (Sheldrick, 1997)'
_diffrn_ambient_temperature 141(2)
_diffrn_measured_fraction_theta_full 0.998
_diffrn_measured_fraction_theta_max 0.991
_diffrn_measurement_device_type 'Bruker SMART 1k CCD'
_diffrn_measurement_method '\f scans'
_diffrn_radiation_monochromator graphite
_diffrn_radiation_source 'fine-focus sealed tube'
_diffrn_radiation_type MoK\a
_diffrn_radiation_wavelength 0.71073
_diffrn_reflns_av_R_equivalents 0.0324
_diffrn_reflns_av_sigmaI/netI 0.0344
_diffrn_reflns_limit_h_max 24
_diffrn_reflns_limit_h_min -22
_diffrn_reflns_limit_k_max 16
_diffrn_reflns_limit_k_min -11
_diffrn_reflns_limit_l_max 33
_diffrn_reflns_limit_l_min -31
_diffrn_reflns_number 31280
_diffrn_reflns_theta_full 25.00
_diffrn_reflns_theta_max 25.41
_diffrn_reflns_theta_min 1.09
_diffrn_standards_decay_% 0
_diffrn_standards_interval_count 0
_diffrn_standards_interval_time 0
_diffrn_standards_number 0
_exptl_absorpt_coefficient_mu 3.453
_exptl_absorpt_correction_T_max 0.7240
_exptl_absorpt_correction_T_min 0.4448
_exptl_absorpt_correction_type multi-scan
_exptl_absorpt_process_details 'SADABS 2.10 (Sheldrick, 2001)'
_exptl_crystal_colour yelow
_exptl_crystal_density_diffrn 1.435
_exptl_crystal_density_method 'not measured'
_exptl_crystal_description block
_exptl_crystal_F_000 3072
_exptl_crystal_size_max 0.28
_exptl_crystal_size_mid 0.14
_exptl_crystal_size_min 0.10
_refine_diff_density_max 1.555
_refine_diff_density_min -0.939
_refine_diff_density_rms 0.118
_refine_ls_extinction_method none
_refine_ls_goodness_of_fit_ref 1.717
_refine_ls_hydrogen_treatment constr
_refine_ls_matrix_type full
_refine_ls_number_parameters 726
_refine_ls_number_reflns 12671
_refine_ls_number_restraints 0
_refine_ls_restrained_S_all 1.717
_refine_ls_R_factor_all 0.0617
_refine_ls_R_factor_gt 0.0461
_refine_ls_shift/su_max 0.001
_refine_ls_shift/su_mean 0.000
_refine_ls_structure_factor_coef Fsqd
_refine_ls_weighting_details 'calc w=1/[\s^2^(Fo^2^)+(0.0240P)^2^+0.0000P] where P=(Fo^2^+2Fc^2^)/3'
_refine_ls_weighting_scheme calc
_refine_ls_wR_factor_gt 0.0860
_refine_ls_wR_factor_ref 0.0882
_reflns_number_gt 10420
_reflns_number_total 12671
_reflns_threshold_expression >2sigma(I)
_cod_data_source_file ic900764e_si_002_3.cif
_cod_data_source_block WkAdNC
_cod_original_cell_volume 6937(3)
_cod_original_sg_symbol_H-M 'P 21/n'
_cod_database_code 4302945

loop_
_symmetry_equiv_pos_as_xyz
'x, y, z'
'-x+1/2, y+1/2, -z+1/2'
'-x, -y, -z'
'x-1/2, -y-1/2, z-1/2'

loop_
_atom_site_label
_atom_site_type_symbol
_atom_site_fract_x
_atom_site_fract_y
_atom_site_fract_z
_atom_site_U_iso_or_equiv
_atom_site_adp_type
_atom_site_occupancy
_atom_site_symmetry_multiplicity
_atom_site_calc_flag
_atom_site_refinement_flags
_atom_site_disorder_assembly
_atom_site_disorder_group
W1 W 0.762666(11) 0.797314(17) 0.430975(8) 0.02603(7) Uani 1 1 d . . .
W2 W 0.585206(10) 0.713125(17) 0.729095(8) 0.02357(7) Uani 1 1 d . . .
P1 P 0.76604(8) 0.60849(12) 0.43332(7) 0.0350(4) Uani 1 1 d . . .
P2 P 0.75551(8) 0.98435(11) 0.41801(6) 0.0299(3) Uani 1 1 d . . .
P3 P 0.63212(7) 0.71442(11) 0.65598(5) 0.0282(3) Uani 1 1 d . . .
P4 P 0.55240(7) 0.70867(11) 0.80887(5) 0.0238(3) Uani 1 1 d . . .
O11 O 0.9043(2) 0.7875(4) 0.4065(2) 0.0635(14) Uani 1 1 d . . .
O13 O 0.8594(3) 0.8400(4) 0.54597(18) 0.0644(14) Uani 1 1 d . . .
O12 O 0.6401(2) 0.7782(4) 0.47753(17) 0.0496(12) Uani 1 1 d . . .
O4 O 0.5701(2) 0.9510(4) 0.72005(19) 0.0563(13) Uani 1 1 d . . .
O5 O 0.4266(2) 0.7198(4) 0.65447(17) 0.0578(13) Uani 1 1 d . . .
O6 O 0.5659(3) 0.4771(4) 0.71818(19) 0.0610(14) Uani 1 1 d . . .
N1 N 0.6496(3) 0.7840(4) 0.31235(19) 0.0391(12) Uani 1 1 d . . .
N2 N 0.7477(2) 0.7111(4) 0.81230(18) 0.0326(11) Uani 1 1 d . . .
C1 C 0.6899(3) 0.5504(5) 0.4478(3) 0.0463(17) Uani 1 1 d . . .
H1 H 0.6862 0.5887 0.4771 0.056 Uiso 1 1 calc R . .
C2 C 0.6943(4) 0.4401(5) 0.4644(4) 0.076(3) Uani 1 1 d . . .
H2A H 0.6560 0.4250 0.4763 0.114 Uiso 1 1 calc R . .
H2B H 0.7384 0.4284 0.4918 0.114 Uiso 1 1 calc R . .
H2C H 0.6912 0.3977 0.4355 0.114 Uiso 1 1 calc R . .
C3 C 0.6197(3) 0.5685(6) 0.4033(3) 0.068(2) Uani 1 1 d . . .
H3A H 0.6174 0.5260 0.3746 0.101 Uiso 1 1 calc R . .
H3B H 0.6168 0.6377 0.3928 0.101 Uiso 1 1 calc R . .
H3C H 0.5811 0.5531 0.4148 0.101 Uiso 1 1 calc R . .
C4 C 0.7621(6) 0.5435(6) 0.3714(3) 0.084(3) Uani 1 1 d . . .
H4 H 0.7117 0.5457 0.3506 0.100 Uiso 1 1 calc R . .
C5 C 0.7942(5) 0.5950(6) 0.3392(3) 0.079(3) Uani 1 1 d . . .
H5A H 0.8447 0.5902 0.3545 0.119 Uiso 1 1 calc R . .
H5B H 0.7804 0.6645 0.3360 0.119 Uiso 1 1 calc R . .
H5C H 0.7789 0.5645 0.3055 0.119 Uiso 1 1 calc R . .
C6 C 0.7781(7) 0.4291(6) 0.3764(4) 0.108(4) Uani 1 1 d . . .
C7 C 0.8425(3) 0.5504(5) 0.4850(3) 0.0520(19) Uani 1 1 d . . .
H7 H 0.8378 0.4772 0.4807 0.062 Uiso 1 1 calc R . .
C8 C 0.8398(4) 0.5759(6) 0.5386(3) 0.069(2) Uani 1 1 d . . .
H8A H 0.8784 0.5436 0.5648 0.103 Uiso 1 1 calc R . .
H8B H 0.7960 0.5527 0.5409 0.103 Uiso 1 1 calc R . .
H8C H 0.8434 0.6475 0.5437 0.103 Uiso 1 1 calc R . .
C9 C 0.9133(4) 0.5797(7) 0.4814(4) 0.112(4) Uani 1 1 d . . .
H9A H 0.9201 0.6510 0.4864 0.168 Uiso 1 1 calc R . .
H9B H 0.9142 0.5619 0.4478 0.168 Uiso 1 1 calc R . .
H9C H 0.9504 0.5447 0.5075 0.168 Uiso 1 1 calc R . .
C11 C 0.8506(3) 0.7932(4) 0.4130(2) 0.0362(14) Uani 1 1 d . . .
C13 C 0.8245(3) 0.8207(5) 0.5034(2) 0.0384(15) Uani 1 1 d . . .
C12 C 0.6824(3) 0.7879(4) 0.4585(2) 0.0336(13) Uani 1 1 d . . .
C14 C 0.7425(3) 1.0264(4) 0.3506(2) 0.0373(14) Uani 1 1 d . . .
H14 H 0.6955 1.0014 0.3299 0.045 Uiso 1 1 calc R . .
C15 C 0.7388(4) 1.1403(5) 0.3407(3) 0.0510(18) Uani 1 1 d . . .
H15A H 0.7849 1.1692 0.3564 0.077 Uiso 1 1 calc R . .
H15B H 0.7068 1.1705 0.3553 0.077 Uiso 1 1 calc R . .
H15C H 0.7224 1.1526 0.3041 0.077 Uiso 1 1 calc R . .
C16 C 0.7922(4) 0.9782(5) 0.3266(3) 0.0524(18) Uani 1 1 d . . .
H16A H 0.7781 0.9971 0.2908 0.079 Uiso 1 1 calc R . .
H16B H 0.7901 0.9063 0.3292 0.079 Uiso 1 1 calc R . .
H16C H 0.8396 1.0007 0.3445 0.079 Uiso 1 1 calc R . .
C17 C 0.6791(3) 1.0468(5) 0.4284(3) 0.0423(16) Uani 1 1 d . . .
H17 H 0.6813 1.1186 0.4209 0.051 Uiso 1 1 calc R . .
C18 C 0.6835(4) 1.0375(6) 0.4846(3) 0.068(2) Uani 1 1 d . . .
H18A H 0.6457 1.0752 0.4896 0.102 Uiso 1 1 calc R . .
H18B H 0.7280 1.0634 0.5070 0.102 Uiso 1 1 calc R . .
H18C H 0.6794 0.9680 0.4927 0.102 Uiso 1 1 calc R . .
C19 C 0.6089(3) 1.0059(5) 0.3913(3) 0.056(2) Uani 1 1 d . . .
H19A H 0.6098 0.9337 0.3922 0.083 Uiso 1 1 calc R . .
H19B H 0.6019 1.0287 0.3569 0.083 Uiso 1 1 calc R . .
H19C H 0.5710 1.0298 0.4017 0.083 Uiso 1 1 calc R . .
C20 C 0.8311(3) 1.0574(5) 0.4635(2) 0.0446(16) Uani 1 1 d . . .
H20 H 0.8367 1.0308 0.4979 0.054 Uiso 1 1 calc R . .
C21 C 0.8224(4) 1.1714(5) 0.4681(3) 0.071(2) Uani 1 1 d . . .
H21A H 0.8611 1.1970 0.4967 0.107 Uiso 1 1 calc R . .
H21B H 0.7788 1.1847 0.4737 0.107 Uiso 1 1 calc R . .
H21C H 0.8216 1.2036 0.4368 0.107 Uiso 1 1 calc R . .
C22 C 0.9020(3) 1.0344(6) 0.4563(3) 0.071(2) Uani 1 1 d . . .
H22A H 0.9011 1.0606 0.4236 0.107 Uiso 1 1 calc R . .
H22B H 0.9093 0.9629 0.4571 0.107 Uiso 1 1 calc R . .
H22C H 0.9398 1.0653 0.4837 0.107 Uiso 1 1 calc R . .
C24 C 0.5503(4) 0.6899(5) 0.2548(3) 0.0481(17) Uani 1 1 d . . .
H24A H 0.5270 0.6921 0.2802 0.058 Uiso 1 1 calc R . .
H24B H 0.5786 0.6291 0.2605 0.058 Uiso 1 1 calc R . .
C25 C 0.4943(4) 0.6894(5) 0.1993(3) 0.0554(19) Uani 1 1 d . . .
H25 H 0.4635 0.6306 0.1952 0.067 Uiso 1 1 calc R . .
C26 C 0.4503(4) 0.7845(6) 0.1906(3) 0.064(2) Uani 1 1 d . . .
H26A H 0.4149 0.7837 0.1562 0.077 Uiso 1 1 calc R . .
H26B H 0.4263 0.7879 0.2155 0.077 Uiso 1 1 calc R . .
C27 C 0.4976(3) 0.8755(5) 0.1966(3) 0.0540(19) Uani 1 1 d . . .
H27 H 0.4685 0.9365 0.1907 0.065 Uiso 1 1 calc R . .
C28 C 0.5526(3) 0.8783(5) 0.2524(3) 0.0490(17) Uani 1 1 d . . .
H28A H 0.5824 0.9374 0.2568 0.059 Uiso 1 1 calc R . .
H28B H 0.5288 0.8814 0.2774 0.059 Uiso 1 1 calc R . .
C29 C 0.6350(3) 0.7782(6) 0.2211(2) 0.0510(18) Uani 1 1 d . . .
H29A H 0.6641 0.7183 0.2267 0.061 Uiso 1 1 calc R . .
H29B H 0.6653 0.8366 0.2251 0.061 Uiso 1 1 calc R . .
C30 C 0.5791(4) 0.7766(7) 0.1659(3) 0.062(2) Uani 1 1 d . . .
H30 H 0.6026 0.7730 0.1402 0.074 Uiso 1 1 calc R . .
C31 C 0.5311(4) 0.6845(6) 0.1607(3) 0.066(2) Uani 1 1 d . . .
H31A H 0.4963 0.6822 0.1260 0.079 Uiso 1 1 calc R . .
H31B H 0.5591 0.6235 0.1661 0.079 Uiso 1 1 calc R . .
C32 C 0.5350(4) 0.8722(6) 0.1580(3) 0.063(2) Uani 1 1 d . . .
H32A H 0.5653 0.9307 0.1624 0.076 Uiso 1 1 calc R . .
H32B H 0.5006 0.8735 0.1232 0.076 Uiso 1 1 calc R . .
C33 C 0.5777(3) 0.8641(5) 0.7244(3) 0.0426(16) Uani 1 1 d . . .
C34 C 0.4849(3) 0.7172(5) 0.6822(2) 0.0349(14) Uani 1 1 d . . .
C35 C 0.5763(3) 0.5628(4) 0.7239(2) 0.0297(13) Uani 1 1 d . . .
C36 C 0.5641(3) 0.7177(5) 0.5900(2) 0.0381(15) Uani 1 1 d . . .
H36 H 0.5890 0.7184 0.5651 0.046 Uiso 1 1 calc R . .
C37 C 0.5171(3) 0.6237(5) 0.5790(2) 0.0468(17) Uani 1 1 d . . .
H37A H 0.4975 0.6155 0.6059 0.070 Uiso 1 1 calc R . .
H37B H 0.5448 0.5656 0.5780 0.070 Uiso 1 1 calc R . .
H37C H 0.4795 0.6312 0.5464 0.070 Uiso 1 1 calc R . .
C38 C 0.5192(3) 0.8153(5) 0.5816(2) 0.0463(17) Uani 1 1 d . . .
H38A H 0.4794 0.8097 0.5502 0.069 Uiso 1 1 calc R . .
H38B H 0.5476 0.8719 0.5794 0.069 Uiso 1 1 calc R . .
H38C H 0.5030 0.8245 0.6102 0.069 Uiso 1 1 calc R . .
C39 C 0.6834(3) 0.8322(5) 0.6527(2) 0.0428(16) Uani 1 1 d . . .
C40 C 0.7452(4) 0.8514(6) 0.7016(3) 0.060(2) Uani 1 1 d . . .
H40A H 0.7805 0.8006 0.7056 0.090 Uiso 1 1 calc R . .
H40B H 0.7295 0.8495 0.7307 0.090 Uiso 1 1 calc R . .
H40C H 0.7649 0.9164 0.6997 0.090 Uiso 1 1 calc R . .
C41 C 0.7066(4) 0.8439(6) 0.6064(3) 0.074(3) Uani 1 1 d . . .
H41A H 0.7231 0.9114 0.6054 0.110 Uiso 1 1 calc R . .
H41B H 0.6673 0.8306 0.5753 0.110 Uiso 1 1 calc R . .
H41C H 0.7440 0.7972 0.6091 0.110 Uiso 1 1 calc R . .
C42 C 0.6808(3) 0.5966(5) 0.6504(2) 0.0429(16) Uani 1 1 d . . .
C43 C 0.7010(4) 0.5861(6) 0.6024(3) 0.075(3) Uani 1 1 d . . .
H43A H 0.7373 0.6341 0.6038 0.112 Uiso 1 1 calc R . .
H43B H 0.6603 0.5984 0.5721 0.112 Uiso 1 1 calc R . .
H43C H 0.7183 0.5193 0.6009 0.112 Uiso 1 1 calc R . .
C44 C 0.7452(4) 0.5777(6) 0.6979(3) 0.067(2) Uani 1 1 d . . .
H44A H 0.7641 0.5124 0.6954 0.101 Uiso 1 1 calc R . .
H44B H 0.7320 0.5805 0.7281 0.101 Uiso 1 1 calc R . .
H44C H 0.7802 0.6281 0.7003 0.101 Uiso 1 1 calc R . .
C45 C 0.5635(3) 0.5815(4) 0.8402(2) 0.0300(13) Uani 1 1 d . . .
H45 H 0.5335 0.5359 0.8137 0.036 Uiso 1 1 calc R . .
C46 C 0.6383(3) 0.5403(4) 0.8542(2) 0.0386(15) Uani 1 1 d . . .
H46A H 0.6700 0.5799 0.8816 0.058 Uiso 1 1 calc R . .
H46B H 0.6526 0.5433 0.8245 0.058 Uiso 1 1 calc R . .
H46C H 0.6394 0.4717 0.8654 0.058 Uiso 1 1 calc R . .
C47 C 0.5396(3) 0.5702(4) 0.8867(2) 0.0416(16) Uani 1 1 d . . .
H47A H 0.5415 0.5006 0.8964 0.062 Uiso 1 1 calc R . .
H47B H 0.4921 0.5944 0.8779 0.062 Uiso 1 1 calc R . .
H47C H 0.5702 0.6086 0.9152 0.062 Uiso 1 1 calc R . .
C48 C 0.4586(3) 0.7377(4) 0.7997(2) 0.0356(14) Uani 1 1 d . . .
H48 H 0.4545 0.7408 0.8340 0.043 Uiso 1 1 calc R . .
C49 C 0.6907(3) 0.7878(4) 0.3544(2) 0.0306(13) Uani 1 1 d . . .
C50 C 0.5977(3) 0.7824(4) 0.2607(2) 0.0328(13) Uani 1 1 d . . .
C51 C 0.6042(3) 0.7895(4) 0.8654(2) 0.0357(14) Uani 1 1 d . . .
H51 H 0.6431 0.7470 0.8868 0.043 Uiso 1 1 calc R . .
C52 C 0.6392(3) 0.8805(4) 0.8512(2) 0.0403(15) Uani 1 1 d . . .
H52A H 0.6035 0.9267 0.8313 0.060 Uiso 1 1 calc R . .
H52B H 0.6672 0.8592 0.8312 0.060 Uiso 1 1 calc R . .
H52C H 0.6689 0.9131 0.8822 0.060 Uiso 1 1 calc R . .
C53 C 0.5649(3) 0.8245(5) 0.9015(2) 0.0466(17) Uani 1 1 d . . .
H53A H 0.5979 0.8550 0.9319 0.070 Uiso 1 1 calc R . .
H53B H 0.5431 0.7676 0.9113 0.070 Uiso 1 1 calc R . .
H53C H 0.5293 0.8727 0.8838 0.070 Uiso 1 1 calc R . .
C54 C 0.6909(3) 0.7104(4) 0.7817(2) 0.0257(12) Uani 1 1 d . . .
C55 C 0.8200(3) 0.7139(4) 0.8480(2) 0.0287(12) Uani 1 1 d . . .
C56 C 0.8196(3) 0.7187(5) 0.9030(2) 0.0414(15) Uani 1 1 d . . .
H56A H 0.7956 0.6603 0.9100 0.050 Uiso 1 1 calc R . .
H56B H 0.7947 0.7785 0.9073 0.050 Uiso 1 1 calc R . .
C57 C 0.8969(3) 0.7216(5) 0.9411(2) 0.0477(17) Uani 1 1 d . . .
H57 H 0.8969 0.7247 0.9766 0.057 Uiso 1 1 calc R . .
C58 C 0.9337(4) 0.8130(5) 0.9306(3) 0.0562(19) Uani 1 1 d . . .
H58A H 0.9819 0.8152 0.9546 0.067 Uiso 1 1 calc R . .
H58B H 0.9097 0.8734 0.9354 0.067 Uiso 1 1 calc R . .
C59 C 0.9334(4) 0.8090(6) 0.8757(3) 0.063(2) Uani 1 1 d . . .
H59 H 0.9578 0.8684 0.8691 0.075 Uiso 1 1 calc R . .
C60 C 0.8564(3) 0.8077(5) 0.8375(3) 0.0510(18) Uani 1 1 d . . .
H60A H 0.8317 0.8675 0.8422 0.061 Uiso 1 1 calc R . .
H60B H 0.8558 0.8069 0.8022 0.061 Uiso 1 1 calc R . .
C61 C 0.8575(3) 0.6192(5) 0.8416(3) 0.0509(18) Uani 1 1 d . . .
H61A H 0.8574 0.6148 0.8064 0.061 Uiso 1 1 calc R . .
H61B H 0.8333 0.5606 0.8481 0.061 Uiso 1 1 calc R . .
C62 C 0.9346(3) 0.6213(6) 0.8800(3) 0.060(2) Uani 1 1 d . . .
H62 H 0.9592 0.5600 0.8760 0.072 Uiso 1 1 calc R . .
C63 C 0.9339(3) 0.6273(5) 0.9344(3) 0.0529(18) Uani 1 1 d . . .
H63A H 0.9099 0.5689 0.9414 0.063 Uiso 1 1 calc R . .
H63B H 0.9820 0.6272 0.9587 0.063 Uiso 1 1 calc R . .
C64 C 0.9714(3) 0.7134(7) 0.8681(3) 0.071(3) Uani 1 1 d . . .
H64A H 0.9705 0.7101 0.8327 0.085 Uiso 1 1 calc R . .
H64B H 1.0203 0.7148 0.8910 0.085 Uiso 1 1 calc R . .
C48A C 0.4076(3) 0.6567(5) 0.7689(3) 0.0485(17) Uani 1 1 d . . .
H48A H 0.3598 0.6787 0.7619 0.073 Uiso 1 1 calc R . .
H48B H 0.4157 0.5955 0.7885 0.073 Uiso 1 1 calc R . .
H48C H 0.4151 0.6451 0.7368 0.073 Uiso 1 1 calc R . .
C48B C 0.4382(3) 0.8409(5) 0.7746(3) 0.0497(18) Uani 1 1 d . . .
H48D H 0.4378 0.8387 0.7397 0.075 Uiso 1 1 calc R . .
H48E H 0.4719 0.8901 0.7939 0.075 Uiso 1 1 calc R . .
H48F H 0.3920 0.8588 0.7744 0.075 Uiso 1 1 calc R . .

loop_
_atom_site_aniso_label
_atom_site_aniso_U_11
_atom_site_aniso_U_22
_atom_site_aniso_U_33
_atom_site_aniso_U_23
_atom_site_aniso_U_13
_atom_site_aniso_U_12
W1 0.02436(12) 0.02931(13) 0.02552(13) 0.00042(11) 0.01008(10) 0.00220(10)
W2 0.02147(12) 0.02742(13) 0.02288(12) -0.00012(10) 0.00905(9) 0.00009(10)
P1 0.0374(9) 0.0309(9) 0.0394(10) 0.0025(7) 0.0169(8) 0.0049(7)
P2 0.0282(8) 0.0308(8) 0.0324(9) -0.0008(7) 0.0126(7) 0.0009(6)
P3 0.0281(7) 0.0329(8) 0.0252(8) -0.0006(7) 0.0113(6) -0.0010(7)
P4 0.0229(7) 0.0237(7) 0.0265(7) -0.0001(6) 0.0107(6) -0.0006(6)
O11 0.055(3) 0.069(4) 0.085(4) 0.013(3) 0.049(3) 0.010(3)
O13 0.074(4) 0.059(3) 0.039(3) -0.005(3) -0.007(3) -0.001(3)
O12 0.041(3) 0.069(3) 0.050(3) -0.002(2) 0.031(2) -0.004(2)
O4 0.073(3) 0.035(3) 0.068(4) 0.007(2) 0.034(3) 0.003(2)
O5 0.030(3) 0.093(4) 0.046(3) -0.004(3) 0.007(2) 0.001(2)
O6 0.093(4) 0.043(3) 0.062(3) -0.010(3) 0.045(3) -0.011(3)
N1 0.041(3) 0.045(3) 0.032(3) -0.002(3) 0.013(2) -0.003(3)
N2 0.025(3) 0.037(3) 0.033(3) 0.002(2) 0.006(2) 0.001(2)
C1 0.038(4) 0.043(4) 0.058(5) 0.011(3) 0.017(3) -0.004(3)
C2 0.059(5) 0.046(5) 0.125(8) 0.026(5) 0.035(5) -0.002(4)
C3 0.040(4) 0.059(5) 0.094(7) 0.008(5) 0.011(4) -0.007(4)
C4 0.160(9) 0.049(5) 0.064(6) -0.010(4) 0.067(6) -0.002(5)
C5 0.128(8) 0.064(6) 0.067(6) -0.010(5) 0.061(6) 0.011(5)
C6 0.225(12) 0.040(5) 0.092(7) -0.010(5) 0.096(8) 0.016(6)
C7 0.040(4) 0.053(5) 0.064(5) 0.029(4) 0.020(4) 0.019(3)
C8 0.084(6) 0.052(5) 0.052(5) 0.014(4) -0.001(4) 0.001(4)
C9 0.046(5) 0.125(9) 0.172(11) 0.096(8) 0.047(6) 0.035(5)
C11 0.033(3) 0.039(4) 0.043(4) 0.004(3) 0.021(3) 0.003(3)
C13 0.035(3) 0.037(4) 0.036(4) 0.000(3) 0.003(3) 0.000(3)
C12 0.032(3) 0.036(3) 0.031(3) -0.005(3) 0.010(3) 0.001(3)
C14 0.037(3) 0.033(3) 0.038(4) 0.003(3) 0.009(3) -0.004(3)
C15 0.059(4) 0.045(4) 0.048(4) 0.011(3) 0.017(4) 0.003(3)
C16 0.064(5) 0.053(4) 0.049(5) 0.010(4) 0.029(4) 0.006(4)
C17 0.049(4) 0.031(3) 0.055(4) -0.006(3) 0.027(3) 0.008(3)
C18 0.085(6) 0.061(5) 0.077(6) -0.016(4) 0.051(5) 0.005(4)
C19 0.040(4) 0.053(5) 0.084(6) -0.004(4) 0.034(4) 0.010(3)
C20 0.046(4) 0.045(4) 0.030(4) -0.005(3) -0.003(3) -0.008(3)
C21 0.077(6) 0.043(5) 0.073(6) -0.007(4) 0.001(5) -0.014(4)
C22 0.042(4) 0.067(6) 0.094(7) -0.008(5) 0.010(4) -0.016(4)
C24 0.056(4) 0.039(4) 0.047(4) 0.002(3) 0.014(3) -0.007(3)
C25 0.047(4) 0.043(4) 0.067(5) -0.006(4) 0.008(4) -0.010(3)
C26 0.038(4) 0.070(6) 0.074(6) -0.003(5) 0.008(4) 0.001(4)
C27 0.050(4) 0.041(4) 0.058(5) 0.000(4) 0.003(4) 0.020(3)
C28 0.055(4) 0.036(4) 0.048(4) -0.006(3) 0.009(3) 0.007(3)
C29 0.038(4) 0.080(5) 0.036(4) -0.006(4) 0.014(3) 0.001(4)
C30 0.058(5) 0.098(7) 0.030(4) -0.006(4) 0.017(3) 0.003(5)
C31 0.074(5) 0.057(5) 0.046(5) -0.020(4) -0.004(4) 0.013(4)
C32 0.074(5) 0.058(5) 0.043(5) 0.013(4) 0.002(4) -0.009(4)
C33 0.026(3) 0.048(4) 0.056(5) 0.008(4) 0.017(3) 0.002(3)
C34 0.030(3) 0.053(4) 0.025(3) 0.000(3) 0.013(3) 0.002(3)
C35 0.048(4) 0.026(3) 0.025(3) -0.006(3) 0.025(3) -0.008(3)
C36 0.045(4) 0.052(4) 0.022(3) -0.004(3) 0.017(3) -0.009(3)
C37 0.047(4) 0.049(4) 0.041(4) -0.009(3) 0.011(3) -0.010(3)
C38 0.053(4) 0.045(4) 0.033(4) 0.009(3) 0.006(3) 0.005(3)
C39 0.047(4) 0.048(4) 0.035(4) 0.002(3) 0.016(3) -0.018(3)
C40 0.064(5) 0.065(5) 0.043(4) 0.004(4) 0.009(4) -0.031(4)
C41 0.092(6) 0.092(6) 0.050(5) -0.015(4) 0.041(5) -0.053(5)
C42 0.043(4) 0.056(4) 0.031(4) -0.005(3) 0.015(3) 0.018(3)
C43 0.095(6) 0.092(7) 0.053(5) 0.003(4) 0.044(5) 0.042(5)
C44 0.068(5) 0.070(6) 0.055(5) -0.012(4) 0.011(4) 0.035(4)
C45 0.031(3) 0.027(3) 0.034(3) 0.002(3) 0.014(3) 0.000(2)
C46 0.040(4) 0.033(3) 0.044(4) 0.010(3) 0.017(3) 0.007(3)
C47 0.049(4) 0.036(4) 0.044(4) 0.006(3) 0.021(3) 0.000(3)
C48 0.031(3) 0.045(4) 0.040(4) 0.001(3) 0.023(3) 0.004(3)
C49 0.031(3) 0.036(3) 0.030(3) -0.003(3) 0.017(3) 0.003(3)
C50 0.032(3) 0.037(3) 0.025(3) -0.005(3) 0.005(2) -0.001(3)
C51 0.041(3) 0.032(3) 0.035(3) -0.010(3) 0.013(3) -0.006(3)
C52 0.038(4) 0.038(4) 0.046(4) -0.011(3) 0.016(3) -0.009(3)
C53 0.060(4) 0.045(4) 0.044(4) -0.015(3) 0.029(4) -0.014(3)
C54 0.032(3) 0.025(3) 0.027(3) 0.004(3) 0.019(3) 0.001(3)
C55 0.021(3) 0.035(3) 0.028(3) 0.000(3) 0.005(2) -0.001(2)
C56 0.031(3) 0.058(4) 0.035(3) 0.001(3) 0.012(3) -0.002(3)
C57 0.042(4) 0.070(5) 0.026(3) 0.003(3) 0.006(3) -0.003(4)
C58 0.051(4) 0.054(5) 0.047(4) -0.005(4) -0.004(3) -0.011(3)
C59 0.041(4) 0.078(6) 0.049(5) 0.027(4) -0.010(3) -0.030(4)
C60 0.038(4) 0.060(5) 0.042(4) 0.014(4) -0.003(3) -0.015(3)
C61 0.039(4) 0.057(5) 0.048(4) -0.016(4) 0.005(3) 0.010(3)
C62 0.030(4) 0.071(5) 0.072(6) -0.017(4) 0.007(4) 0.019(4)
C63 0.038(4) 0.061(5) 0.046(4) 0.011(4) -0.002(3) -0.001(3)
C64 0.029(4) 0.145(9) 0.041(4) 0.009(5) 0.013(3) 0.000(5)
C48A 0.031(4) 0.063(5) 0.051(4) 0.008(4) 0.014(3) -0.009(3)
C48B 0.041(4) 0.057(5) 0.058(5) 0.009(4) 0.026(3) 0.020(3)

loop_
_atom_type_symbol
_atom_type_description
_atom_type_scat_dispersion_real
_atom_type_scat_dispersion_imag
_atom_type_scat_source
C C 0.0033 0.0016 'International Tables Vol C Tables 4.2.6.8 and 6.1.1.4'
H H 0.0000 0.0000 'International Tables Vol C Tables 4.2.6.8 and 6.1.1.4'
N N 0.0061 0.0033 'International Tables Vol C Tables 4.2.6.8 and 6.1.1.4'
O O 0.0106 0.0060 'International Tables Vol C Tables 4.2.6.8 and 6.1.1.4'
P P 0.1023 0.0942 'International Tables Vol C Tables 4.2.6.8 and 6.1.1.4'
W W -0.8490 6.8722 'International Tables Vol C Tables 4.2.6.8 and 6.1.1.4'

loop_
_geom_angle_atom_site_label_1
_geom_angle_atom_site_label_2
_geom_angle_atom_site_label_3
_geom_angle
_geom_angle_site_symmetry_1
_geom_angle_site_symmetry_3
_geom_angle_publ_flag
C13 W1 C11 87.2(2) . . ?
C13 W1 C12 86.4(2) . . ?
C11 W1 C12 171.1(2) . . ?
C13 W1 C49 173.4(2) . . ?
C11 W1 C49 96.4(2) . . ?
C12 W1 C49 90.5(2) . . ?
C13 W1 P2 88.44(18) . . ?
C11 W1 P2 90.23(17) . . ?
C12 W1 P2 95.81(17) . . ?
C49 W1 P2 86.03(16) . . ?
C13 W1 P1 97.43(18) . . ?
C11 W1 P1 87.73(17) . . ?
C12 W1 P1 86.92(17) . . ?
C49 W1 P1 88.24(16) . . ?
P2 W1 P1 173.67(5) . . ?
C34 W2 C35 86.3(2) . . ?
C34 W2 C33 83.9(2) . . ?
C35 W2 C33 170.1(2) . . ?
C34 W2 C54 177.62(19) . . ?
C35 W2 C54 94.3(2) . . ?
C33 W2 C54 95.5(2) . . ?
C34 W2 P3 93.50(15) . . ?
C35 W2 P3 89.94(14) . . ?
C33 W2 P3 88.99(18) . . ?
C54 W2 P3 88.80(13) . . ?
C34 W2 P4 92.92(15) . . ?
C35 W2 P4 89.69(14) . . ?
C33 W2 P4 92.47(18) . . ?
C54 W2 P4 84.78(13) . . ?
P3 W2 P4 173.53(5) . . ?
C7 P1 C4 105.3(4) . . ?
C7 P1 C1 100.9(3) . . ?
C4 P1 C1 102.9(4) . . ?
C7 P1 W1 116.2(3) . . ?
C4 P1 W1 116.2(3) . . ?
C1 P1 W1 113.5(2) . . ?
C17 P2 C14 100.5(3) . . ?
C17 P2 C20 101.0(3) . . ?
C14 P2 C20 108.2(3) . . ?
C17 P2 W1 115.5(2) . . ?
C14 P2 W1 114.79(19) . . ?
C20 P2 W1 115.1(2) . . ?
C36 P3 C42 99.7(3) . . ?
C36 P3 C39 99.4(3) . . ?
C42 P3 C39 111.9(3) . . ?
C36 P3 W2 115.49(18) . . ?
C42 P3 W2 114.5(2) . . ?
C39 P3 W2 114.1(2) . . ?
C48 P4 C45 101.7(2) . . ?
C48 P4 C51 104.0(3) . . ?
C45 P4 C51 101.0(3) . . ?
C48 P4 W2 116.2(2) . . ?
C45 P4 W2 113.50(17) . . ?
C51 P4 W2 118.16(18) . . ?
C49 N1 C50 178.1(6) . . ?
C54 N2 C55 176.5(5) . . ?
C2 C1 C3 109.3(6) . . ?
C2 C1 P1 119.3(5) . . ?
C3 C1 P1 111.2(5) . . ?
C5 C4 C6 113.4(7) . . ?
C5 C4 P1 117.0(6) . . ?
C6 C4 P1 115.2(6) . . ?
C9 C7 C8 110.8(7) . . ?
C9 C7 P1 113.1(5) . . ?
C8 C7 P1 110.3(5) . . ?
O11 C11 W1 174.5(5) . . ?
O13 C13 W1 176.2(6) . . ?
O12 C12 W1 174.5(5) . . ?
C16 C14 C15 109.5(5) . . ?
C16 C14 P2 114.9(4) . . ?
C15 C14 P2 117.0(4) . . ?
C18 C17 C19 111.2(6) . . ?
C18 C17 P2 111.3(5) . . ?
C19 C17 P2 111.3(4) . . ?
C21 C20 C22 110.1(6) . . ?
C21 C20 P2 118.4(5) . . ?
C22 C20 P2 112.8(5) . . ?
C50 C24 C25 108.8(5) . . ?
C31 C25 C26 109.4(6) . . ?
C31 C25 C24 109.2(6) . . ?
C26 C25 C24 109.7(6) . . ?
C27 C26 C25 109.7(6) . . ?
C32 C27 C26 110.6(6) . . ?
C32 C27 C28 109.8(6) . . ?
C26 C27 C28 109.5(6) . . ?
C50 C28 C27 108.1(5) . . ?
C50 C29 C30 109.4(5) . . ?
C32 C30 C31 109.4(6) . . ?
C32 C30 C29 108.6(6) . . ?
C31 C30 C29 108.9(6) . . ?
C25 C31 C30 110.6(6) . . ?
C27 C32 C30 109.6(6) . . ?
O4 C33 W2 176.7(6) . . ?
O5 C34 W2 179.3(5) . . ?
O6 C35 W2 174.7(6) . . ?
C37 C36 C38 111.1(5) . . ?
C37 C36 P3 111.7(4) . . ?
C38 C36 P3 111.0(4) . . ?
C40 C39 C41 109.5(5) . . ?
C40 C39 P3 113.2(4) . . ?
C41 C39 P3 117.3(5) . . ?
C44 C42 C43 109.2(5) . . ?
C44 C42 P3 112.5(4) . . ?
C43 C42 P3 117.0(5) . . ?
C46 C45 C47 109.0(5) . . ?
C46 C45 P4 113.0(4) . . ?
C47 C45 P4 116.9(4) . . ?
C48B C48 C48A 110.9(5) . . ?
C48B C48 P4 110.4(4) . . ?
C48A C48 P4 112.8(4) . . ?
N1 C49 W1 178.2(5) . . ?
N1 C50 C29 109.7(5) . . ?
N1 C50 C24 109.2(5) . . ?
C29 C50 C24 109.9(5) . . ?
N1 C50 C28 108.9(5) . . ?
C29 C50 C28 109.6(5) . . ?
C24 C50 C28 109.5(5) . . ?
C52 C51 C53 108.4(5) . . ?
C52 C51 P4 114.6(4) . . ?
C53 C51 P4 116.3(4) . . ?
N2 C54 W2 176.7(4) . . ?
N2 C55 C61 109.1(5) . . ?
N2 C55 C56 109.0(4) . . ?
C61 C55 C56 109.2(5) . . ?
N2 C55 C60 109.3(5) . . ?
C61 C55 C60 111.4(5) . . ?
C56 C55 C60 108.8(5) . . ?
C55 C56 C57 109.0(5) . . ?
C63 C57 C58 110.4(6) . . ?
C63 C57 C56 108.8(6) . . ?
C58 C57 C56 109.7(5) . . ?
C57 C58 C59 109.5(6) . . ?
C58 C59 C64 109.7(6) . . ?
C58 C59 C60 109.6(6) . . ?
C64 C59 C60 109.2(6) . . ?
C55 C60 C59 108.5(5) . . ?
C55 C61 C62 109.3(5) . . ?
C63 C62 C64 110.2(6) . . ?
C63 C62 C61 109.2(5) . . ?
C64 C62 C61 108.4(6) . . ?
C57 C63 C62 110.1(5) . . ?
C62 C64 C59 109.3(5) . . ?

loop_
_geom_bond_atom_site_label_1
_geom_bond_atom_site_label_2
_geom_bond_distance
_geom_bond_site_symmetry_2
_geom_bond_publ_flag
W1 C13 1.977(6) . ?
W1 C11 2.004(5) . ?
W1 C12 2.018(6) . ?
W1 C49 2.111(6) . ?
W1 P2 2.5079(17) . ?
W1 P1 2.5102(17) . ?
W2 C34 1.988(6) . ?
W2 C35 2.006(6) . ?
W2 C33 2.013(7) . ?
W2 C54 2.124(6) . ?
W2 P3 2.5081(14) . ?
W2 P4 2.5090(14) . ?
P1 C7 1.865(6) . ?
P1 C4 1.890(7) . ?
P1 C1 1.883(6) . ?
P2 C17 1.859(6) . ?
P2 C14 1.869(6) . ?
P2 C20 1.875(6) . ?
P3 C36 1.860(6) . ?
P3 C42 1.883(6) . ?
P3 C39 1.895(6) . ?
P4 C48 1.862(5) . ?
P4 C45 1.875(5) . ?
P4 C51 1.882(6) . ?
O11 C11 1.162(6) . ?
O13 C13 1.169(7) . ?
O12 C12 1.154(6) . ?
O4 C33 1.166(8) . ?
O5 C34 1.162(7) . ?
O6 C35 1.159(7) . ?
N1 C49 1.169(7) . ?
N1 C50 1.445(7) . ?
N2 C54 1.162(7) . ?
N2 C55 1.450(7) . ?
C1 C2 1.529(9) . ?
C1 C3 1.536(9) . ?
C4 C5 1.441(10) . ?
C4 C6 1.549(11) . ?
C7 C9 1.519(9) . ?
C7 C8 1.538(10) . ?
C14 C16 1.524(8) . ?
C14 C15 1.536(8) . ?
C17 C18 1.528(9) . ?
C17 C19 1.530(9) . ?
C20 C21 1.535(9) . ?
C20 C22 1.543(9) . ?
C24 C50 1.530(8) . ?
C24 C25 1.555(9) . ?
C25 C31 1.497(10) . ?
C25 C26 1.515(9) . ?
C26 C27 1.513(9) . ?
C27 C32 1.505(9) . ?
C27 C28 1.554(9) . ?
C28 C50 1.537(8) . ?
C29 C50 1.528(8) . ?
C29 C30 1.548(9) . ?
C30 C32 1.524(10) . ?
C30 C31 1.537(11) . ?
C36 C37 1.534(8) . ?
C36 C38 1.553(8) . ?
C39 C40 1.507(8) . ?
C39 C41 1.514(8) . ?
C42 C44 1.511(9) . ?
C42 C43 1.521(8) . ?
C45 C46 1.524(7) . ?
C45 C47 1.529(7) . ?
C48 C48B 1.527(8) . ?
C48 C48A 1.527(8) . ?
C51 C52 1.517(8) . ?
C51 C53 1.546(7) . ?
C55 C61 1.511(8) . ?
C55 C56 1.522(8) . ?
C55 C60 1.525(8) . ?
C56 C57 1.549(8) . ?
C57 C63 1.504(9) . ?
C57 C58 1.504(9) . ?
C58 C59 1.512(10) . ?
C59 C64 1.536(11) . ?
C59 C60 1.547(8) . ?
C61 C62 1.548(9) . ?
C62 C63 1.506(9) . ?
C62 C64 1.526(10) . ?
